data_4111509
loop_
_publ_author_name
'Natalie M. Scott'
'Reto Dorta'
'Edwin D. Stevens'
'Andrea Correa'
'Luigi Cavallo'
'Steven P. Nolan'

_publ_section_title
;
 Interaction of a Bulky N-Heterocyclic Carbene Ligand with Rh(I) and
 Ir(I). Double C-H Activation and Isolation of Bare 14-Electron Rh(III)
 and Ir(III) Complexes
;
_journal_name_full 'Journal of the American Chemical Society'
_journal_page_first 3516
_journal_page_last 3526
_journal_paper_doi 10.1021/ja043249f
_journal_volume 127
_journal_year 2005
_chemical_formula_sum 'C24 H38 F6 Ir N4 O2 P'
_chemical_formula_weight 751.75
_chemical_name_systematic
; 
 ? 
;
_space_group_IT_number 2
_symmetry_cell_setting triclinic
_symmetry_space_group_name_Hall '-P 1'
_symmetry_space_group_name_H-M 'P -1'
_atom_sites_solution_hydrogens geom
_atom_sites_solution_primary direct
_atom_sites_solution_secondary difmap
_audit_creation_method SHELXL-97
_cell_angle_alpha 106.793(2)
_cell_angle_beta 101.576(2)
_cell_angle_gamma 103.503(2)
_cell_formula_units_Z 2
_cell_length_a 10.2547(11)
_cell_length_b 11.7363(12)
_cell_length_c 13.3823(14)
_cell_measurement_reflns_used 10823
_cell_measurement_temperature 396(2)
_cell_measurement_theta_max 28.485
_cell_measurement_theta_min 2.295
_cell_volume 1435.7(3)
_computing_cell_refinement 'Bruker SMART'
_computing_data_collection 'Bruker SMART'
_computing_data_reduction 'Bruker SAINT'
_computing_molecular_graphics 'Bruker SHELXTL'
_computing_publication_material 'Bruker SHELXTL'
_computing_structure_refinement 'SHELXL-97 (Sheldrick, 1997)'
_computing_structure_solution 'SHELXS-97 (Sheldrick, 1990)'
_diffrn_ambient_temperature 396(2)
_diffrn_measured_fraction_theta_full 0.999
_diffrn_measured_fraction_theta_max 0.999
_diffrn_measurement_device_type 'CCD area detector'
_diffrn_measurement_method 'phi and omega scans'
_diffrn_radiation_monochromator graphite
_diffrn_radiation_source 'fine-focus sealed tube'
_diffrn_radiation_type MoK\a
_diffrn_radiation_wavelength 0.71073
_diffrn_reflns_av_R_equivalents 0.0624
_diffrn_reflns_av_sigmaI/netI 0.0517
_diffrn_reflns_limit_h_max 9
_diffrn_reflns_limit_h_min -9
_diffrn_reflns_limit_k_max 11
_diffrn_reflns_limit_k_min -11
_diffrn_reflns_limit_l_max 12
_diffrn_reflns_limit_l_min -12
_diffrn_reflns_number 9086
_diffrn_reflns_theta_full 20.00
_diffrn_reflns_theta_max 20.00
_diffrn_reflns_theta_min 1.66
_exptl_absorpt_coefficient_mu 4.773
_exptl_absorpt_correction_T_max 1.000000
_exptl_absorpt_correction_T_min 0.471895
_exptl_absorpt_correction_type empirical
_exptl_crystal_colour colourless
_exptl_crystal_density_diffrn 1.739
_exptl_crystal_density_meas 0
_exptl_crystal_description plate
_exptl_crystal_F_000 744
_exptl_crystal_size_max 0.5
_exptl_crystal_size_mid 0.4
_exptl_crystal_size_min 0.2
_refine_diff_density_max 1.077
_refine_diff_density_min -1.234
_refine_diff_density_rms 0.119
_refine_ls_extinction_method none
_refine_ls_goodness_of_fit_ref 1.031
_refine_ls_hydrogen_treatment mixed
_refine_ls_matrix_type full
_refine_ls_number_parameters 353
_refine_ls_number_reflns 2679
_refine_ls_number_restraints 324
_refine_ls_restrained_S_all 0.982
_refine_ls_R_factor_all 0.0331
_refine_ls_R_factor_gt 0.0294
_refine_ls_shift/su_max 0.006
_refine_ls_shift/su_mean 0.000
_refine_ls_structure_factor_coef Fsqd
_refine_ls_weighting_details 'calc w=1/[\s^2^(Fo^2^)+(0.0445P)^2^+0.0000P] where P=(Fo^2^+2Fc^2^)/3'
_refine_ls_weighting_scheme calc
_refine_ls_wR_factor_gt 0.0721
_refine_ls_wR_factor_ref 0.0733
_reflns_number_gt 2471
_reflns_number_total 2679
_reflns_threshold_expression >2sigma(I)
_cod_data_source_file ja043249fsi20041109_040115.cif
_cod_data_source_block c:\docume~1\owner\mydocu~1\natsdo~1\neworl~1\natalie\irco2\nol173m
_cod_database_code 4111509

loop_
_symmetry_equiv_pos_as_xyz
'x, y, z'
'-x, -y, -z'

loop_
_atom_site_label
_atom_site_type_symbol
_atom_site_fract_x
_atom_site_fract_y
_atom_site_fract_z
_atom_site_U_iso_or_equiv
_atom_site_adp_type
_atom_site_occupancy
_atom_site_symmetry_multiplicity
_atom_site_calc_flag
_atom_site_refinement_flags
Ir1 Ir 0.53598(3) 0.85579(2) 0.73924(2) 0.01603(16) Uani 1 1 d U
P1 P 0.1667(2) 0.43331(19) 0.78624(18) 0.0347(6) Uani 1 1 d U
F1 F 0.2396(6) 0.5808(4) 0.8246(4) 0.0580(14) Uani 1 1 d U
O1 O 0.5377(6) 0.8829(5) 0.9744(4) 0.0356(14) Uani 1 1 d U
N1 N 0.5427(6) 1.1182(5) 0.8001(4) 0.0179(12) Uani 1 1 d U
C1 C 0.4474(7) 1.0019(6) 0.7625(5) 0.0168(15) Uani 1 1 d U
F2 F 0.0364(6) 0.4419(5) 0.7043(4) 0.0699(16) Uani 1 1 d U
O2 O 0.2863(6) 0.6147(5) 0.6144(4) 0.0346(14) Uani 1 1 d U
N2 N 0.3202(6) 1.0215(5) 0.7561(4) 0.0168(12) Uani 1 1 d U
C2 C 0.3393(7) 1.1504(6) 0.7911(5) 0.0198(16) Uani 1 1 d U
H2 H 0.2698 1.1887 0.7950 0.024 Uiso 1 1 calc R
F3 F 0.0905(5) 0.4552(5) 0.8796(4) 0.0600(14) Uani 1 1 d U
N3 N 0.6834(6) 0.7298(5) 0.5998(4) 0.0170(12) Uani 1 1 d U
C3 C 0.4772(7) 1.2076(7) 0.8177(6) 0.0217(16) Uani 1 1 d U
H3 H 0.5208 1.2937 0.8438 0.026 Uiso 1 1 calc R
F4 F 0.2946(5) 0.4230(4) 0.8686(4) 0.0593(14) Uani 1 1 d U
N4 N 0.7409(6) 0.6803(5) 0.7427(4) 0.0181(12) Uani 1 1 d U
C4 C 0.1802(7) 0.9246(7) 0.7187(6) 0.0248(16) Uani 1 1 d U
F5 F 0.0939(5) 0.2837(4) 0.7471(4) 0.0560(14) Uani 1 1 d U
C5 C 0.0656(7) 0.9882(7) 0.7284(6) 0.0313(19) Uani 1 1 d U
H5A H 0.0826 1.0387 0.8032 0.047 Uiso 1 1 calc R
H5B H -0.0243 0.9254 0.7035 0.047 Uiso 1 1 calc R
H5C H 0.0670 1.0403 0.6847 0.047 Uiso 1 1 calc R
F6 F 0.2442(6) 0.4123(4) 0.6944(4) 0.0626(15) Uani 1 1 d U
C6 C 0.1778(7) 0.8464(7) 0.7916(6) 0.0271(18) Uani 1 1 d U
H6A H 0.2524 0.8100 0.7905 0.041 Uiso 1 1 calc R
H6B H 0.0897 0.7810 0.7655 0.041 Uiso 1 1 calc R
H6C H 0.1898 0.8987 0.8648 0.041 Uiso 1 1 calc R
C7 C 0.1492(7) 0.8466(7) 0.5977(6) 0.0282(18) Uani 1 1 d U
H7A H 0.1374 0.8982 0.5546 0.042 Uiso 1 1 calc R
H7B H 0.0650 0.7776 0.5757 0.042 Uiso 1 1 calc R
H7C H 0.2258 0.8153 0.5872 0.042 Uiso 1 1 calc R
C8 C 0.6966(7) 1.1413(6) 0.8202(6) 0.0235(15) Uani 1 1 d U
C9 C 0.7692(8) 1.2264(7) 0.9388(6) 0.043(2) Uani 1 1 d U
H9A H 0.7460 1.3031 0.9521 0.065 Uiso 1 1 calc R
H9B H 0.8688 1.2446 0.9527 0.065 Uiso 1 1 calc R
H9C H 0.7385 1.1851 0.9861 0.065 Uiso 1 1 calc R
C10 C 0.7426(8) 1.2051(7) 0.7441(7) 0.0345(19) Uani 1 1 d U
H10A H 0.6913 1.1532 0.6701 0.052 Uiso 1 1 calc R
H10B H 0.8410 1.2184 0.7534 0.052 Uiso 1 1 calc R
H10C H 0.7249 1.2843 0.7604 0.052 Uiso 1 1 calc R
C11 C 0.7217(7) 1.0126(6) 0.7979(6) 0.0241(16) Uani 1 1 d U
H11A H 0.7792 1.0123 0.8648 0.029 Uiso 1 1 calc R
H11B H 0.7740 1.0023 0.7448 0.029 Uiso 1 1 calc R
C12 C 0.6644(7) 0.7462(6) 0.6993(5) 0.0157(14) Uani 1 1 d U
C13 C 0.8057(7) 0.6261(6) 0.6677(6) 0.0212(16) Uani 1 1 d U
H13 H 0.8630 0.5769 0.6771 0.025 Uiso 1 1 calc R
C14 C 0.7707(7) 0.6578(6) 0.5797(6) 0.0218(16) Uani 1 1 d U
H14 H 0.7997 0.6355 0.5173 0.026 Uiso 1 1 calc R
C15 C 0.7585(7) 0.6681(6) 0.8546(5) 0.0227(15) Uani 1 1 d U
C16 C 0.8321(8) 0.7956(6) 0.9414(6) 0.0268(18) Uani 1 1 d U
H16A H 0.9211 0.8304 0.9316 0.040 Uiso 1 1 calc R
H16B H 0.8462 0.7879 1.0120 0.040 Uiso 1 1 calc R
H16C H 0.7758 0.8496 0.9359 0.040 Uiso 1 1 calc R
C17 C 0.8504(8) 0.5832(7) 0.8652(6) 0.0328(19) Uani 1 1 d U
H17A H 0.8038 0.5010 0.8114 0.049 Uiso 1 1 calc R
H17B H 0.8660 0.5779 0.9366 0.049 Uiso 1 1 calc R
H17C H 0.9386 0.6177 0.8541 0.049 Uiso 1 1 calc R
C18 C 0.6139(7) 0.6043(7) 0.8610(6) 0.0262(18) Uani 1 1 d U
H18A H 0.5544 0.6552 0.8530 0.039 Uiso 1 1 calc R
H18B H 0.6227 0.5937 0.9303 0.039 Uiso 1 1 calc R
H18C H 0.5738 0.5239 0.8038 0.039 Uiso 1 1 calc R
C19 C 0.6090(7) 0.7773(6) 0.5211(5) 0.0202(15) Uani 1 1 d U
C20 C 0.5064(8) 0.6621(7) 0.4263(6) 0.0305(19) Uani 1 1 d U
H20A H 0.5572 0.6094 0.3945 0.046 Uiso 1 1 calc R
H20B H 0.4583 0.6885 0.3722 0.046 Uiso 1 1 calc R
H20C H 0.4396 0.6163 0.4529 0.046 Uiso 1 1 calc R
C21 C 0.7151(8) 0.8513(7) 0.4805(6) 0.0300(18) Uani 1 1 d U
H21A H 0.7858 0.9167 0.5415 0.045 Uiso 1 1 calc R
H21B H 0.6688 0.8874 0.4340 0.045 Uiso 1 1 calc R
H21C H 0.7579 0.7965 0.4403 0.045 Uiso 1 1 calc R
C22 C 0.5339(7) 0.8602(6) 0.5807(5) 0.0204(15) Uani 1 1 d U
H22A H 0.4373 0.8343 0.5368 0.024 Uiso 1 1 calc R
H22B H 0.5771 0.9459 0.5873 0.024 Uiso 1 1 calc R
C23 C 0.5401(7) 0.8685(6) 0.8866(7) 0.0205(16) Uani 1 1 d U
C24 C 0.3747(8) 0.7051(8) 0.6661(6) 0.0235(17) Uani 1 1 d U

loop_
_atom_site_aniso_label
_atom_site_aniso_U_11
_atom_site_aniso_U_22
_atom_site_aniso_U_33
_atom_site_aniso_U_23
_atom_site_aniso_U_13
_atom_site_aniso_U_12
Ir1 0.0225(2) 0.0141(2) 0.0142(2) 0.00304(14) 0.00628(14) 0.01210(15)
P1 0.0505(14) 0.0309(13) 0.0424(14) 0.0179(11) 0.0273(11) 0.0302(11)
F1 0.103(4) 0.029(3) 0.058(3) 0.018(2) 0.041(3) 0.031(3)
O1 0.052(4) 0.045(3) 0.024(3) 0.015(3) 0.018(3) 0.032(3)
N1 0.027(3) 0.011(3) 0.015(3) 0.000(2) 0.007(2) 0.011(2)
C1 0.025(3) 0.014(3) 0.014(4) 0.002(3) 0.006(3) 0.013(3)
F2 0.088(4) 0.080(4) 0.057(3) 0.025(3) 0.011(3) 0.062(3)
O2 0.041(3) 0.026(3) 0.031(3) 0.002(3) 0.011(3) 0.008(3)
N2 0.021(3) 0.016(3) 0.015(3) 0.003(2) 0.005(2) 0.012(2)
C2 0.028(4) 0.019(3) 0.016(4) 0.003(3) 0.009(3) 0.017(3)
F3 0.084(4) 0.071(4) 0.064(3) 0.039(3) 0.052(3) 0.051(3)
N3 0.024(3) 0.017(3) 0.017(3) 0.005(2) 0.014(2) 0.014(2)
C3 0.029(4) 0.013(3) 0.021(4) -0.002(3) 0.011(3) 0.011(3)
F4 0.053(3) 0.052(3) 0.076(4) 0.025(3) 0.008(3) 0.027(3)
N4 0.022(3) 0.015(3) 0.021(3) 0.003(2) 0.010(2) 0.011(2)
C4 0.022(3) 0.030(4) 0.020(4) 0.005(3) 0.003(3) 0.011(3)
F5 0.047(3) 0.033(3) 0.094(4) 0.022(3) 0.024(3) 0.020(2)
C5 0.025(4) 0.027(5) 0.037(5) 0.005(4) 0.007(4) 0.009(4)
F6 0.098(4) 0.047(3) 0.067(3) 0.019(3) 0.058(3) 0.038(3)
C6 0.025(4) 0.031(4) 0.026(4) 0.010(3) 0.010(4) 0.009(4)
C7 0.026(4) 0.026(4) 0.028(4) 0.007(3) 0.005(3) 0.006(4)
C8 0.019(3) 0.020(3) 0.031(4) 0.006(3) 0.005(3) 0.010(3)
C9 0.040(5) 0.032(5) 0.039(4) -0.006(4) -0.007(4) 0.017(4)
C10 0.034(5) 0.023(4) 0.058(5) 0.018(4) 0.021(4) 0.018(4)
C11 0.030(4) 0.025(3) 0.021(4) 0.009(3) 0.008(3) 0.013(3)
C12 0.019(4) 0.012(3) 0.016(3) 0.001(3) 0.008(3) 0.008(3)
C13 0.024(4) 0.009(4) 0.027(4) -0.003(3) 0.010(3) 0.009(3)
C14 0.023(4) 0.017(4) 0.023(4) -0.002(3) 0.009(3) 0.012(3)
C15 0.034(4) 0.023(4) 0.015(3) 0.006(3) 0.006(3) 0.019(3)
C16 0.035(4) 0.022(4) 0.020(4) 0.002(3) 0.000(4) 0.017(3)
C17 0.049(5) 0.031(4) 0.024(4) 0.006(4) 0.010(4) 0.028(4)
C18 0.036(4) 0.026(4) 0.022(4) 0.011(4) 0.011(4) 0.014(3)
C19 0.025(4) 0.022(4) 0.013(3) 0.003(3) 0.003(3) 0.013(3)
C20 0.034(5) 0.030(4) 0.018(4) -0.001(3) 0.003(3) 0.009(3)
C21 0.043(5) 0.035(5) 0.022(4) 0.012(4) 0.018(4) 0.018(4)
C22 0.028(4) 0.014(4) 0.021(3) 0.005(3) 0.009(3) 0.009(3)
C23 0.030(4) 0.017(4) 0.032(4) 0.016(4) 0.020(4) 0.022(3)
C24 0.028(4) 0.027(4) 0.025(5) 0.013(3) 0.015(3) 0.015(3)

loop_
_atom_type_symbol
_atom_type_description
_atom_type_scat_dispersion_real
_atom_type_scat_dispersion_imag
_atom_type_scat_source
C C 0.0033 0.0016 'International Tables Vol C Tables 4.2.6.8 and 6.1.1.4'
H H 0.0000 0.0000 'International Tables Vol C Tables 4.2.6.8 and 6.1.1.4'
N N 0.0061 0.0033 'International Tables Vol C Tables 4.2.6.8 and 6.1.1.4'
O O 0.0106 0.0060 'International Tables Vol C Tables 4.2.6.8 and 6.1.1.4'
F F 0.0171 0.0103 'International Tables Vol C Tables 4.2.6.8 and 6.1.1.4'
P P 0.1023 0.0942 'International Tables Vol C Tables 4.2.6.8 and 6.1.1.4'
Ir Ir -1.4442 7.9887 'International Tables Vol C Tables 4.2.6.8 and 6.1.1.4'

loop_
_geom_angle_atom_site_label_1
_geom_angle_atom_site_label_2
_geom_angle_atom_site_label_3
_geom_angle
C23 Ir1 C24 97.3(3)
C23 Ir1 C12 104.2(3)
C24 Ir1 C12 88.4(3)
C23 Ir1 C1 87.0(3)
C24 Ir1 C1 103.8(3)
C12 Ir1 C1 162.4(3)
C23 Ir1 C22 174.6(2)
C24 Ir1 C22 86.5(3)
C12 Ir1 C22 79.7(3)
C1 Ir1 C22 88.4(2)
C23 Ir1 C11 90.3(3)
C24 Ir1 C11 171.5(3)
C12 Ir1 C11 86.1(3)
C1 Ir1 C11 80.1(3)
C22 Ir1 C11 86.1(3)
F6 P1 F4 90.0(3)
F6 P1 F3 179.4(3)
F4 P1 F3 89.4(3)
F6 P1 F2 90.7(3)
F4 P1 F2 178.9(3)
F3 P1 F2 89.8(3)
F6 P1 F1 89.7(3)
F4 P1 F1 90.1(3)
F3 P1 F1 89.9(3)
F2 P1 F1 90.6(3)
F6 P1 F5 89.9(3)
F4 P1 F5 89.6(3)
F3 P1 F5 90.5(3)
F2 P1 F5 89.6(3)
F1 P1 F5 179.6(3)
C3 N1 C1 110.3(5)
C3 N1 C8 126.0(5)
C1 N1 C8 123.7(5)
N2 C1 N1 105.4(5)
N2 C1 Ir1 140.5(5)
N1 C1 Ir1 114.1(4)
C1 N2 C2 109.4(5)
C1 N2 C4 127.3(5)
C2 N2 C4 123.4(6)
C3 C2 N2 106.6(6)
C12 N3 C14 111.5(6)
C12 N3 C19 122.5(5)
C14 N3 C19 125.9(6)
C2 C3 N1 108.3(6)
C12 N4 C13 109.0(5)
C12 N4 C15 127.6(5)
C13 N4 C15 123.4(5)
N2 C4 C6 109.1(5)
N2 C4 C7 109.2(5)
C6 C4 C7 113.2(6)
N2 C4 C5 109.9(6)
C6 C4 C5 108.0(6)
C7 C4 C5 107.4(6)
N1 C8 C10 107.7(6)
N1 C8 C9 108.2(6)
C10 C8 C9 110.4(6)
N1 C8 C11 107.0(5)
C10 C8 C11 112.2(6)
C9 C8 C11 111.0(6)
C8 C11 Ir1 114.9(5)
N3 C12 N4 104.9(5)
N3 C12 Ir1 114.8(5)
N4 C12 Ir1 140.2(5)
C14 C13 N4 107.8(6)
C13 C14 N3 106.8(6)
C16 C15 N4 109.2(6)
C16 C15 C18 114.1(6)
N4 C15 C18 108.0(5)
C16 C15 C17 108.6(6)
N4 C15 C17 108.6(5)
C18 C15 C17 108.3(6)
N3 C19 C21 109.1(5)
N3 C19 C22 107.7(5)
C21 C19 C22 110.9(6)
N3 C19 C20 106.7(5)
C21 C19 C20 110.2(6)
C22 C19 C20 112.1(6)
C19 C22 Ir1 114.6(4)
O1 C23 Ir1 174.8(6)
O2 C24 Ir1 172.8(6)

loop_
_geom_bond_atom_site_label_1
_geom_bond_atom_site_label_2
_geom_bond_distance
Ir1 C23 1.925(8)
Ir1 C24 1.951(8)
Ir1 C12 2.086(7)
Ir1 C1 2.096(6)
Ir1 C22 2.133(7)
Ir1 C11 2.135(7)
P1 F6 1.585(5)
P1 F4 1.587(5)
P1 F3 1.593(5)
P1 F2 1.593(5)
P1 F1 1.596(5)
P1 F5 1.617(5)
O1 C23 1.144(8)
N1 C3 1.364(8)
N1 C1 1.361(8)
N1 C8 1.491(9)
C1 N2 1.367(8)
O2 C24 1.141(8)
N2 C2 1.401(9)
N2 C4 1.492(9)
C2 C3 1.339(9)
N3 C12 1.350(8)
N3 C14 1.381(8)
N3 C19 1.488(9)
N4 C12 1.383(9)
N4 C13 1.397(9)
N4 C15 1.524(9)
C4 C6 1.520(10)
C4 C7 1.537(10)
C4 C5 1.540(10)
C8 C10 1.513(10)
C8 C9 1.527(10)
C8 C11 1.546(10)
C13 C14 1.342(10)
C15 C16 1.508(9)
C15 C18 1.529(10)
C15 C17 1.538(10)
C19 C21 1.517(10)
C19 C22 1.524(9)
C19 C20 1.534(9)
